data_7001752
loop_
_publ_author_name
'Burchell, Richard P. L.'
'Sirsch, Peter'
'Decken, Andreas'
'McGrady, G. Sean'

_publ_section_title
;
 A structural study of [CpM(CO)3H] (M = Cr, Mo and W) by single-crystal
 X-ray diffraction and DFT calculations: sterically crowded yet
 surprisingly flexible molecules
;
_journal_issue 30
_journal_name_full 'Dalton Transactions'
_journal_page_first 5851
_journal_page_last 5857
_journal_paper_doi 10.1039/b902612f
_journal_year 2009
_chemical_formula_moiety 'C8 H6 O3 W'
_chemical_formula_sum 'C8 H6 O3 W'
_chemical_formula_weight 333.98
_chemical_name_systematic
;
Tricarbonylcyclopentadienylhydridotungsten(II)
;
_space_group_IT_number 14
_symmetry_cell_setting monoclinic
_symmetry_Int_Tables_number 14
_symmetry_space_group_name_Hall '-P 2yn'
_symmetry_space_group_name_H-M 'P 1 21/n 1'
_atom_sites_solution_hydrogens difmap
_atom_sites_solution_primary direct
_atom_sites_solution_secondary difmap
_audit_creation_method SHELXL-97
_cell_angle_alpha 90.00
_cell_angle_beta 104.368(5)
_cell_angle_gamma 90.00
_cell_formula_units_Z 4
_cell_length_a 6.7980(18)
_cell_length_b 10.968(3)
_cell_length_c 11.815(3)
_cell_measurement_reflns_used 2956
_cell_measurement_temperature 178(1)
_cell_measurement_theta_max 28.3715
_cell_measurement_theta_min 2.5715
_cell_volume 853.4(4)
_computing_cell_refinement
;
Bruker (1999). SMART, version 5.054, Bruker AXS Inc., Madison,
Wisconsin, USA.
;
_computing_data_collection
;
Bruker (1999). SMART, version 5.054, Bruker AXS Inc., Madison,
Wisconsin, USA.
;
_computing_data_reduction
;
Bruker (2001). SAINT, version 7.23a, Bruker AXS Inc., Madison,
Wisconsin, USA.
;
_computing_molecular_graphics
;
Farrugia, L. J. (1997) ORTEP-3. J Appl. Crystallogr. 30, 565.
;
_computing_publication_material
;
Bruker AXS (2003). SHELXTL. Version 6.14. Bruker AXS Inc., Madison,
Wisconsin, USA.
;
_computing_structure_refinement
;
Sheldrick, G. M. (1997). SHELXL97. University of
Gottingen, Germany.
;
_computing_structure_solution
;
Sheldrick, G. M. (1997). SHELXS97. University of
Gottingen, Germany.
;
_diffrn_ambient_temperature 178(1)
_diffrn_measured_fraction_theta_full 0.999
_diffrn_measured_fraction_theta_max 0.977
_diffrn_measurement_device_type 'Bruker AXS SMART1000/P4'
_diffrn_measurement_method 'phi and omega scans'
_diffrn_radiation_monochromator graphite
_diffrn_radiation_probe x-ray
_diffrn_radiation_type MoK\a
_diffrn_radiation_wavelength 0.71073
_diffrn_reflns_av_R_equivalents 0.0285
_diffrn_reflns_av_sigmaI/netI 0.0265
_diffrn_reflns_limit_h_max 7
_diffrn_reflns_limit_h_min -8
_diffrn_reflns_limit_k_max 12
_diffrn_reflns_limit_k_min -14
_diffrn_reflns_limit_l_max 15
_diffrn_reflns_limit_l_min -15
_diffrn_reflns_number 5765
_diffrn_reflns_theta_full 25.00
_diffrn_reflns_theta_max 27.50
_diffrn_reflns_theta_min 2.57
_diffrn_source 'fine-focus sealed tube'
_diffrn_source_type K760
_diffrn_standards_decay_% 0
_diffrn_standards_interval_count 0
_diffrn_standards_interval_time 0
_diffrn_standards_number 0
_exptl_absorpt_coefficient_mu 13.496
_exptl_absorpt_correction_T_max 0.361956
_exptl_absorpt_correction_T_min 0.198828
_exptl_absorpt_correction_type multi-scan
_exptl_absorpt_process_details 'SADABS (Sheldrick, 2004)'
_exptl_crystal_colour Colourless
_exptl_crystal_density_diffrn 2.599
_exptl_crystal_density_method 'not measured'
_exptl_crystal_description Parallelepiped
_exptl_crystal_F_000 608
_exptl_crystal_size_max 0.15
_exptl_crystal_size_mid 0.10
_exptl_crystal_size_min 0.075
_refine_diff_density_max 0.841
_refine_diff_density_min -1.274
_refine_diff_density_rms 0.169
_refine_ls_extinction_method none
_refine_ls_goodness_of_fit_ref 1.085
_refine_ls_hydrogen_treatment refall
_refine_ls_matrix_type full
_refine_ls_number_parameters 133
_refine_ls_number_reflns 1913
_refine_ls_number_restraints 0
_refine_ls_restrained_S_all 1.085
_refine_ls_R_factor_all 0.0298
_refine_ls_R_factor_gt 0.0214
_refine_ls_shift/su_max 0.002
_refine_ls_shift/su_mean 0.000
_refine_ls_structure_factor_coef Fsqd
_refine_ls_weighting_details 'calc w=1/[\s^2^(Fo^2^)+(0.0282P)^2^+0.1438P] where P=(Fo^2^+2Fc^2^)/3'
_refine_ls_weighting_scheme calc
_refine_ls_wR_factor_gt 0.0520
_refine_ls_wR_factor_ref 0.0552
_reflns_number_gt 1598
_reflns_number_total 1913
_reflns_threshold_expression 'I > 2\s(I)'
_cod_data_source_file b902612f.txt
_cod_data_source_block sg060513
_cod_original_sg_symbol_Hall '-P 2yn '
_cod_original_sg_symbol_H-M 'P 21/n'
_cod_database_code 7001752

loop_
_symmetry_equiv_pos_as_xyz
'x, y, z'
'-x+1/2, y+1/2, -z+1/2'
'-x, -y, -z'
'x-1/2, -y-1/2, z-1/2'

loop_
_atom_site_label
_atom_site_type_symbol
_atom_site_fract_x
_atom_site_fract_y
_atom_site_fract_z
_atom_site_U_iso_or_equiv
_atom_site_adp_type
_atom_site_occupancy
_atom_site_symmetry_multiplicity
_atom_site_calc_flag
_atom_site_refinement_flags
_atom_site_disorder_assembly
_atom_site_disorder_group
W W 0.16006(2) 0.257395(13) 0.699223(13) 0.02083(8) Uani 1 1 d . . .
C1 C -0.1087(7) 0.1731(5) 0.7664(4) 0.0378(12) Uani 1 1 d . . .
C2 C -0.1667(7) 0.1699(5) 0.6422(5) 0.0373(12) Uani 1 1 d . . .
C3 C -0.1784(7) 0.2902(5) 0.6009(4) 0.0358(11) Uani 1 1 d . . .
C4 C -0.1293(7) 0.3706(5) 0.6994(4) 0.0343(11) Uani 1 1 d . . .
C5 C -0.0849(7) 0.2966(5) 0.8007(4) 0.0357(11) Uani 1 1 d . . .
C6 C 0.2959(6) 0.1333(4) 0.6226(3) 0.0252(9) Uani 1 1 d . . .
C7 C 0.2644(7) 0.3636(4) 0.5911(4) 0.0304(10) Uani 1 1 d . . .
C8 C 0.3846(7) 0.3415(4) 0.8128(4) 0.0302(10) Uani 1 1 d . . .
O1 O 0.3746(5) 0.0594(3) 0.5807(3) 0.0335(8) Uani 1 1 d . . .
O2 O 0.3249(6) 0.4256(3) 0.5292(3) 0.0517(10) Uani 1 1 d . . .
O3 O 0.5086(5) 0.3885(3) 0.8801(3) 0.0413(8) Uani 1 1 d . . .
H1 H -0.088(8) 0.109(5) 0.826(4) 0.051(16) Uiso 1 1 d . . .
H2 H -0.159(6) 0.099(4) 0.595(4) 0.031(12) Uiso 1 1 d . . .
H3 H -0.211(6) 0.302(4) 0.515(4) 0.025(11) Uiso 1 1 d . . .
H4 H -0.127(6) 0.453(4) 0.699(3) 0.018(10) Uiso 1 1 d . . .
H5 H -0.047(7) 0.332(4) 0.873(4) 0.029(12) Uiso 1 1 d . . .
H6 H 0.286(11) 0.150(8) 0.778(6) 0.12(3) Uiso 1 1 d . . .

loop_
_atom_site_aniso_label
_atom_site_aniso_U_11
_atom_site_aniso_U_22
_atom_site_aniso_U_33
_atom_site_aniso_U_23
_atom_site_aniso_U_13
_atom_site_aniso_U_12
W 0.01837(12) 0.02394(11) 0.02099(11) -0.00042(6) 0.00642(7) 0.00004(6)
C1 0.025(3) 0.050(3) 0.044(3) 0.009(2) 0.020(2) -0.004(2)
C2 0.021(3) 0.040(3) 0.050(3) -0.012(2) 0.007(2) -0.004(2)
C3 0.020(2) 0.052(3) 0.033(2) -0.002(2) 0.0019(19) 0.005(2)
C4 0.019(2) 0.032(3) 0.053(3) -0.007(2) 0.011(2) 0.0077(19)
C5 0.024(2) 0.056(3) 0.030(2) -0.007(2) 0.0128(19) -0.002(2)
C6 0.018(2) 0.032(2) 0.024(2) 0.0045(17) 0.0022(16) -0.0023(18)
C7 0.024(3) 0.033(2) 0.035(2) 0.0009(19) 0.0102(19) -0.0009(19)
C8 0.029(3) 0.037(3) 0.028(2) 0.0007(18) 0.0118(19) 0.0037(19)
O1 0.0293(18) 0.0350(18) 0.0366(17) -0.0068(14) 0.0090(14) 0.0092(14)
O2 0.065(3) 0.049(2) 0.047(2) 0.0139(18) 0.0257(19) -0.0053(19)
O3 0.035(2) 0.049(2) 0.0367(18) -0.0117(15) 0.0021(15) -0.0079(16)

loop_
_atom_type_symbol
_atom_type_description
_atom_type_scat_dispersion_real
_atom_type_scat_dispersion_imag
_atom_type_scat_source
C C 0.0033 0.0016 'International Tables Vol C Tables 4.2.6.8 and 6.1.1.4'
H H 0.0000 0.0000 'International Tables Vol C Tables 4.2.6.8 and 6.1.1.4'
O O 0.0106 0.0060 'International Tables Vol C Tables 4.2.6.8 and 6.1.1.4'
W W -0.8490 6.8722 'International Tables Vol C Tables 4.2.6.8 and 6.1.1.4'

loop_
_geom_angle_atom_site_label_1
_geom_angle_atom_site_label_2
_geom_angle_atom_site_label_3
_geom_angle
_geom_angle_site_symmetry_1
_geom_angle_site_symmetry_3
_geom_angle_publ_flag
C6 W C7 80.1(2) . . ?
C6 W C8 105.04(18) . . ?
C7 W C8 79.93(18) . . ?
C6 W C5 146.9(2) . . ?
C7 W C5 129.8(2) . . ?
C8 W C5 95.41(18) . . ?
C6 W C4 148.82(17) . . ?
C7 W C4 97.14(19) . . ?
C8 W C4 105.01(18) . . ?
C5 W C4 35.46(18) . . ?
C6 W C3 113.05(17) . . ?
C7 W C3 93.15(19) . . ?
C8 W C3 139.48(18) . . ?
C5 W C3 58.89(17) . . ?
C4 W C3 35.79(17) . . ?
C6 W C1 111.86(18) . . ?
C7 W C1 151.44(18) . . ?
C8 W C1 118.95(18) . . ?
C5 W C1 35.1(2) . . ?
C4 W C1 58.82(19) . . ?
C3 W C1 58.42(19) . . ?
C6 W C2 95.88(18) . . ?
C7 W C2 121.09(18) . . ?
C8 W C2 152.97(19) . . ?
C5 W C2 58.50(18) . . ?
C4 W C2 58.74(17) . . ?
C3 W C2 34.76(18) . . ?
C1 W C2 35.11(17) . . ?
C6 W H6 61(3) . . ?
C7 W H6 125(3) . . ?
C8 W H6 75(3) . . ?
C5 W H6 101(3) . . ?
C4 W H6 136(3) . . ?
C3 W H6 136(3) . . ?
C1 W H6 82(3) . . ?
C2 W H6 101(3) . . ?
C5 C1 C2 107.6(4) . . ?
C5 C1 W 71.2(3) . . ?
C2 C1 W 72.6(3) . . ?
C5 C1 H1 119(3) . . ?
C2 C1 H1 133(3) . . ?
W C1 H1 123(3) . . ?
C3 C2 C1 108.2(4) . . ?
C3 C2 W 71.6(3) . . ?
C1 C2 W 72.2(3) . . ?
C3 C2 H2 124(3) . . ?
C1 C2 H2 125(3) . . ?
W C2 H2 108(3) . . ?
C2 C3 C4 108.4(4) . . ?
C2 C3 W 73.6(3) . . ?
C4 C3 W 71.8(3) . . ?
C2 C3 H3 117(3) . . ?
C4 C3 H3 135(3) . . ?
W C3 H3 118(3) . . ?
C5 C4 C3 107.0(5) . . ?
C5 C4 W 72.1(3) . . ?
C3 C4 W 72.4(3) . . ?
C5 C4 H4 125(3) . . ?
C3 C4 H4 128(3) . . ?
W C4 H4 121(3) . . ?
C1 C5 C4 108.8(4) . . ?
C1 C5 W 73.7(3) . . ?
C4 C5 W 72.5(3) . . ?
C1 C5 H5 131(3) . . ?
C4 C5 H5 120(3) . . ?
W C5 H5 120(3) . . ?
O1 C6 W 178.2(4) . . ?
O2 C7 W 179.6(4) . . ?
O3 C8 W 177.7(4) . . ?

loop_
_geom_bond_atom_site_label_1
_geom_bond_atom_site_label_2
_geom_bond_distance
_geom_bond_site_symmetry_2
_geom_bond_publ_flag
W C6 1.985(5) . ?
W C7 1.986(5) . ?
W C8 1.991(5) . ?
W C5 2.321(5) . ?
W C4 2.327(4) . ?
W C3 2.334(4) . ?
W C1 2.354(5) . ?
W C2 2.359(5) . ?
W H6 1.61(8) . ?
C1 C5 1.412(8) . ?
C1 C2 1.422(7) . ?
C1 H1 0.98(5) . ?
C2 C3 1.402(7) . ?
C2 H2 0.96(5) . ?
C3 C4 1.432(7) . ?
C3 H3 0.99(4) . ?
C4 C5 1.415(7) . ?
C4 H4 0.91(4) . ?
C5 H5 0.92(4) . ?
C6 O1 1.148(5) . ?
C7 O2 1.147(6) . ?
C8 O3 1.130(5) . ?
